data_4102971
loop_
_publ_author_name
'Nathan L. Kilah'
'Matthew D. Wise'
'Christopher J. Serpell'
'Amber L. Thompson'
'Nicholas G. White'
'Kirsten E. Christensen'
'Paul D. Beer'

_publ_contact_author 'Paul Beer'
_publ_contact_author_email paul.beer@chem.ox.ac.uk
_publ_section_title
;
 Enhancement of Anion Recognition Exhibited by a Halogen-Bonding Rotaxane
 Host System
;
_journal_name_full 'Journal of the American Chemical Society'
_journal_page_first 11893
_journal_page_last 11895
_journal_paper_doi 10.1021/ja105263q
_journal_volume 132
_journal_year 2010
_chemical_formula_moiety 'C21 H33 Br1 I1 N3'
_chemical_formula_sum 'C21 H33 Br I N3'
_chemical_formula_weight 534.32
_chemical_name_systematic
;
4-(4-(tert-butyl)phenyl)-5-iodo-3-methyl-1-
n-octyl-1H-1,2,3-triazol-3-ium bromide
;
_space_group_IT_number 15
_symmetry_cell_setting monoclinic
_symmetry_space_group_name_Hall '-C 2yc'
_symmetry_space_group_name_H-M 'C 1 2/c 1'
_atom_sites_solution_hydrogens geom
_atom_sites_solution_primary direct
_audit_creation_date 10-05-10
_audit_creation_method CRYSTALS_ver_14.07
_cell_angle_alpha 90
_cell_angle_beta 109.461(2)
_cell_angle_gamma 90
_cell_formula_units_Z 8
_cell_length_a 32.4278(12)
_cell_length_b 11.0563(5)
_cell_length_c 14.1912(5)
_cell_measurement_reflns_used 4765
_cell_measurement_temperature 150
_cell_measurement_theta_max 27
_cell_measurement_theta_min 3
_cell_volume 4797.3(3)
_computing_cell_refinement 'DENZO/SCALEPACK (Otwinowski & Minor, 1997)'
_computing_data_collection 'COLLECT (Nonius, 2001).'
_computing_data_reduction 'DENZO/SCALEPACK (Otwinowski & Minor, 1997)'
_computing_molecular_graphics 'CAMERON (Watkin et al., 1996)'
_computing_publication_material 'CRYSTALS (Betteridge et al., 2003)'
_computing_structure_refinement 'CRYSTALS (Betteridge et al., 2003)'
_computing_structure_solution 'Superflip (Palatinus & Chapuis, 2007)'
_diffrn_ambient_temperature 150
_diffrn_measured_fraction_theta_full 0.992
_diffrn_measured_fraction_theta_max 0.974
_diffrn_measurement_device Area
_diffrn_measurement_device_type 'Nonius KappaCCD'
_diffrn_measurement_method \w
_diffrn_radiation_monochromator graphite
_diffrn_radiation_type 'Mo K\a'
_diffrn_radiation_wavelength 0.71073
_diffrn_reflns_av_R_equivalents 0.046
_diffrn_reflns_limit_h_max 40
_diffrn_reflns_limit_h_min -41
_diffrn_reflns_limit_k_max 10
_diffrn_reflns_limit_k_min -14
_diffrn_reflns_limit_l_max 18
_diffrn_reflns_limit_l_min -18
_diffrn_reflns_number 8281
_diffrn_reflns_theta_full 25.777
_diffrn_reflns_theta_max 27.422
_diffrn_reflns_theta_min 3.312
_diffrn_standards_number 0
_exptl_absorpt_coefficient_mu 3.010
_exptl_absorpt_correction_T_max 1.00
_exptl_absorpt_correction_T_min 0.78
_exptl_absorpt_correction_type multi-scan
_exptl_absorpt_process_details 'DENZO/SCALEPACK (Otwinowski & Minor, 1997)'
_exptl_crystal_colour colourless
_exptl_crystal_density_diffrn 1.480
_exptl_crystal_density_meas ?
_exptl_crystal_density_method 'not measured'
_exptl_crystal_description plate
_exptl_crystal_F_000 2144
_exptl_crystal_size_max 0.17
_exptl_crystal_size_mid 0.16
_exptl_crystal_size_min 0.04
_refine_diff_density_max 0.98
_refine_diff_density_min -1.12
_refine_ls_extinction_method None
_refine_ls_goodness_of_fit_ref 1.0289
_refine_ls_hydrogen_treatment constr
_refine_ls_matrix_type full
_refine_ls_number_parameters 235
_refine_ls_number_reflns 4304
_refine_ls_number_restraints 0
_refine_ls_R_factor_all 0.0525
_refine_ls_R_factor_gt 0.0370
_refine_ls_shift/su_max 0.0009099
_refine_ls_shift/su_mean 0.0000177
_refine_ls_structure_factor_coef F
_refine_ls_weighting_details
;
 Method, part 1, Chebychev polynomial, (Watkin, 1994, Prince, 1982) 
 [weight] = 1.0/[A~0~*T~0~(x)+A~1~*T~1~(x) ... +A~n-1~]*T~n-1~(x)] 
 where A~i~ are the Chebychev coefficients listed below and x= Fcalc/Fmax 
 Method = Robust Weighting (Prince, 1982) 
 W = [weight] * [1-(deltaF/6*sigmaF)^2^]^2^ 
 A~i~ are: 
 1.38 0.708 1.05 
;
_refine_ls_weighting_scheme calc
_refine_ls_wR_factor_all 0.0540
_refine_ls_wR_factor_gt 0.0425
_refine_ls_wR_factor_ref 0.0425
_reflns_limit_h_max 39
_reflns_limit_h_min -41
_reflns_limit_k_max 14
_reflns_limit_k_min 0
_reflns_limit_l_max 18
_reflns_limit_l_min 0
_reflns_number_gt 4304
_reflns_number_total 5328
_reflns_threshold_expression I>2.0\s(I)
_oxford_diffrn_Wilson_B_factor 2.43
_oxford_diffrn_Wilson_scale 52.45
_oxford_refine_ls_r_factor_ref 0.0370
_oxford_refine_ls_scale 0.1385(2)
_oxford_reflns_number_all 5320
_oxford_reflns_threshold_expression_ref I>2.0\s(I)
_cod_data_source_file ja105263q_si_002.cif
_cod_data_source_block 2.Br
_cod_depositor_comments
;
The following automatic conversions were performed:

'_exptl_crystal_density_meas' value 'not measured' was changed to '?'
- the value is perceived as not measured.

Automatic conversion script
Id: cif_fix_values 3008 2015-01-20 13:52:24Z robertas 
;
_cod_original_sg_symbol_Hall '-C 2yc  '
_cod_original_sg_symbol_H-M 'C 2/c '
_cod_original_formula_sum 'C21 H33 Br1 I1 N3'
_cod_database_code 4102971

loop_
_symmetry_equiv_pos_as_xyz
x,y,z
-x,-y,-z
x+1/2,y+1/2,z
-x+1/2,-y+1/2,-z
x,-y,z+1/2
-x,y,-z+1/2
x+1/2,-y+1/2,z+1/2
-x+1/2,y+1/2,-z+1/2

loop_
_atom_site_label
_atom_site_type_symbol
_atom_site_fract_x
_atom_site_fract_y
_atom_site_fract_z
_atom_site_U_iso_or_equiv
_atom_site_occupancy
_atom_site_adp_type
_atom_site_refinement_flags_posn
C1 C 0.47138(17) 0.5263(5) -0.1530(4) 0.0622 1.0000 Uani .
C2 C 0.44518(16) 0.4180(5) -0.2032(3) 0.0569 1.0000 Uani .
C3 C 0.43640(16) 0.3256(4) -0.1330(4) 0.0536 1.0000 Uani .
C4 C 0.41225(14) 0.3755(4) -0.0650(3) 0.0453 1.0000 Uani .
C5 C 0.40098(15) 0.2800(4) -0.0007(3) 0.0464 1.0000 Uani .
C6 C 0.38297(12) 0.3321(3) 0.0763(3) 0.0372 1.0000 Uani .
C7 C 0.36788(13) 0.2372(4) 0.1349(3) 0.0422 1.0000 Uani .
C8 C 0.35461(12) 0.2893(4) 0.2197(3) 0.0385 1.0000 Uani .
N9 N 0.31831(9) 0.3763(3) 0.1828(2) 0.0302 1.0000 Uani .
N10 N 0.32819(10) 0.4922(3) 0.1841(2) 0.0329 1.0000 Uani .
N11 N 0.28992(9) 0.5459(3) 0.1480(2) 0.0290 1.0000 Uani .
C12 C 0.25535(11) 0.4662(3) 0.1240(2) 0.0265 1.0000 Uani .
C13 C 0.27481(11) 0.3544(3) 0.1479(2) 0.0271 1.0000 Uani .
C14 C 0.28884(13) 0.6774(3) 0.1355(3) 0.0352 1.0000 Uani .
I15 I 0.245928(7) 0.182492(18) 0.131332(15) 0.0285 1.0000 Uani .
Br16 Br 0.205752(12) -0.07421(3) 0.10241(3) 0.0353 1.0000 Uani .
C17 C 0.20966(11) 0.5038(3) 0.0856(2) 0.0265 1.0000 Uani .
C18 C 0.19244(11) 0.5599(3) -0.0070(3) 0.0339 1.0000 Uani .
C19 C 0.14928(12) 0.5987(3) -0.0396(3) 0.0373 1.0000 Uani .
C20 C 0.12243(11) 0.5832(3) 0.0185(3) 0.0329 1.0000 Uani .
C21 C 0.13972(12) 0.5244(3) 0.1095(3) 0.0331 1.0000 Uani .
C22 C 0.18317(11) 0.4843(3) 0.1433(3) 0.0312 1.0000 Uani .
C23 C 0.07587(12) 0.6353(4) -0.0182(3) 0.0413 1.0000 Uani .
C24 C 0.07885(15) 0.7722(4) -0.0300(4) 0.0544 1.0000 Uani .
C25 C 0.05126(14) 0.6101(5) 0.0556(4) 0.0548 1.0000 Uani .
C26 C 0.04958(14) 0.5776(5) -0.1189(4) 0.0591 1.0000 Uani .
H11 H 0.4759 0.5796 -0.2024 0.0913 1.0000 Uiso R
H12 H 0.4994 0.4990 -0.1085 0.0910 1.0000 Uiso R
H13 H 0.4559 0.5696 -0.1158 0.0910 1.0000 Uiso R
H21 H 0.4610 0.3775 -0.2413 0.0700 1.0000 Uiso R
H22 H 0.4171 0.4460 -0.2480 0.0700 1.0000 Uiso R
H31 H 0.4645 0.2948 -0.0908 0.0632 1.0000 Uiso R
H32 H 0.4191 0.2599 -0.1723 0.0630 1.0000 Uiso R
H41 H 0.4305 0.4366 -0.0213 0.0529 1.0000 Uiso R
H42 H 0.3853 0.4125 -0.1081 0.0529 1.0000 Uiso R
H51 H 0.4272 0.2347 0.0343 0.0539 1.0000 Uiso R
H52 H 0.3794 0.2254 -0.0432 0.0542 1.0000 Uiso R
H61 H 0.4058 0.3809 0.1227 0.0433 1.0000 Uiso R
H62 H 0.3584 0.3851 0.0420 0.0431 1.0000 Uiso R
H71 H 0.3918 0.1814 0.1642 0.0482 1.0000 Uiso R
H72 H 0.3432 0.1941 0.0889 0.0480 1.0000 Uiso R
H81 H 0.3795 0.3303 0.2671 0.0450 1.0000 Uiso R
H82 H 0.3456 0.2229 0.2528 0.0450 1.0000 Uiso R
H143 H 0.2608 0.7065 0.1356 0.0508 1.0000 Uiso R
H142 H 0.2930 0.6978 0.0729 0.0509 1.0000 Uiso R
H141 H 0.3117 0.7114 0.1909 0.0512 1.0000 Uiso R
H181 H 0.2099 0.5712 -0.0470 0.0400 1.0000 Uiso R
H191 H 0.1384 0.6371 -0.1009 0.0429 1.0000 Uiso R
H211 H 0.1222 0.5112 0.1491 0.0390 1.0000 Uiso R
H221 H 0.1947 0.4442 0.2059 0.0377 1.0000 Uiso R
H241 H 0.0499 0.8070 -0.0552 0.0761 1.0000 Uiso R
H242 H 0.0938 0.7889 -0.0767 0.0761 1.0000 Uiso R
H243 H 0.0947 0.8099 0.0324 0.0760 1.0000 Uiso R
H251 H 0.0223 0.6434 0.0288 0.0811 1.0000 Uiso R
H252 H 0.0665 0.6478 0.1200 0.0809 1.0000 Uiso R
H253 H 0.0492 0.5243 0.0645 0.0807 1.0000 Uiso R
H261 H 0.0206 0.6112 -0.1411 0.0858 1.0000 Uiso R
H262 H 0.0636 0.5950 -0.1668 0.0860 1.0000 Uiso R
H263 H 0.0480 0.4914 -0.1107 0.0857 1.0000 Uiso R

loop_
_atom_site_aniso_label
_atom_site_aniso_U_11
_atom_site_aniso_U_22
_atom_site_aniso_U_33
_atom_site_aniso_U_23
_atom_site_aniso_U_13
_atom_site_aniso_U_12
C1 0.059(3) 0.080(4) 0.054(3) 0.007(3) 0.027(2) 0.007(2)
C2 0.048(2) 0.084(4) 0.041(2) 0.000(2) 0.0185(19) 0.016(2)
C3 0.052(2) 0.060(3) 0.054(3) -0.004(2) 0.024(2) 0.010(2)
C4 0.041(2) 0.053(2) 0.044(2) 0.0006(18) 0.0164(17) 0.0094(18)
C5 0.051(2) 0.040(2) 0.054(2) -0.0033(19) 0.025(2) 0.0069(18)
C6 0.0342(17) 0.0352(18) 0.043(2) 0.0004(15) 0.0141(15) 0.0020(14)
C7 0.0379(19) 0.038(2) 0.052(2) 0.0045(17) 0.0167(17) 0.0068(15)
C8 0.0308(17) 0.0407(19) 0.042(2) 0.0132(16) 0.0103(15) 0.0060(15)
N9 0.0300(14) 0.0319(14) 0.0287(14) 0.0036(11) 0.0097(11) 0.0028(11)
N10 0.0325(14) 0.0326(14) 0.0337(15) 0.0031(12) 0.0112(12) -0.0012(12)
N11 0.0344(14) 0.0268(13) 0.0255(13) -0.0015(11) 0.0093(11) -0.0012(11)
C12 0.0324(16) 0.0257(15) 0.0208(14) 0.0001(11) 0.0079(13) -0.0008(12)
C13 0.0299(15) 0.0254(15) 0.0270(16) 0.0014(12) 0.0110(13) 0.0021(12)
C14 0.049(2) 0.0242(16) 0.0363(18) 0.0012(13) 0.0192(16) -0.0027(14)
I15 0.03453(12) 0.02537(12) 0.02665(12) 0.00209(8) 0.01167(8) 0.00168(8)
Br16 0.0469(2) 0.02924(18) 0.03339(18) 0.00021(13) 0.01798(15) -0.00114(14)
C17 0.0298(15) 0.0203(13) 0.0273(15) -0.0021(11) 0.0068(13) 0.0038(12)
C18 0.0379(18) 0.0308(16) 0.0332(17) 0.0046(14) 0.0121(14) 0.0027(14)
C19 0.0381(18) 0.0326(17) 0.0378(19) 0.0030(14) 0.0082(15) 0.0037(14)
C20 0.0313(16) 0.0251(15) 0.0373(18) -0.0025(13) 0.0049(14) -0.0004(13)
C21 0.0355(17) 0.0285(16) 0.0377(18) -0.0012(13) 0.0153(15) -0.0027(13)
C22 0.0342(16) 0.0268(15) 0.0312(16) 0.0000(13) 0.0092(14) 0.0000(13)
C23 0.0311(18) 0.041(2) 0.048(2) -0.0001(17) 0.0081(16) 0.0052(15)
C24 0.045(2) 0.048(2) 0.067(3) 0.007(2) 0.014(2) 0.0154(19)
C25 0.035(2) 0.066(3) 0.065(3) 0.008(2) 0.019(2) 0.0077(19)
C26 0.036(2) 0.068(3) 0.060(3) -0.012(2) -0.0022(19) 0.005(2)

loop_
_atom_type_symbol
_atom_type_scat_dispersion_real
_atom_type_scat_dispersion_imag
_atom_type_scat_Cromer_Mann_a1
_atom_type_scat_Cromer_Mann_b1
_atom_type_scat_Cromer_Mann_a2
_atom_type_scat_Cromer_Mann_b2
_atom_type_scat_Cromer_Mann_a3
_atom_type_scat_Cromer_Mann_b3
_atom_type_scat_Cromer_Mann_a4
_atom_type_scat_Cromer_Mann_b4
_atom_type_scat_Cromer_Mann_c
_atom_type_scat_source
C 0.0033 0.0016 2.3100 20.8439 1.0200 10.2075 1.5886 0.5687 0.8650 51.6512 0.2156 'International Tables Vol C 4.2.6.8 and 6.1.1.4'
H 0.0000 0.0000 0.4930 10.5109 0.3229 26.1257 0.1402 3.1424 0.0408 57.7998 0.0030 'International Tables Vol C 4.2.6.8 and 6.1.1.4'
Br -0.2901 2.4595 17.1789 2.1723 5.2358 16.5796 5.6377 0.2609 3.9851 41.4328 2.9557 'International Tables Vol C 4.2.6.8 and 6.1.1.4'
I -0.4742 1.8119 20.1472 4.3470 18.9949 0.3814 7.5138 27.7660 2.2735 66.8776 4.0712 'International Tables Vol C 4.2.6.8 and 6.1.1.4'
N 0.0061 0.0033 12.2126 0.0057 3.1322 9.8933 2.0125 28.9975 1.1663 0.5826 -11.5290 'International Tables Vol C 4.2.6.8 and 6.1.1.4'

loop_
_geom_angle_atom_site_label_1
_geom_angle_atom_site_label_2
_geom_angle_atom_site_label_3
_geom_angle
_geom_angle_publ_flag
C2 C1 H11 109.9 no
C2 C1 H12 108.7 no
H11 C1 H12 109.2 no
C2 C1 H13 109.8 no
H11 C1 H13 109.2 no
H12 C1 H13 110.0 no
C1 C2 C3 115.2(4) yes
C1 C2 H21 108.2 no
C3 C2 H21 107.7 no
C1 C2 H22 108.4 no
C3 C2 H22 107.7 no
H21 C2 H22 109.7 no
C2 C3 C4 114.7(4) yes
C2 C3 H31 107.4 no
C4 C3 H31 107.9 no
C2 C3 H32 109.0 no
C4 C3 H32 108.2 no
H31 C3 H32 109.6 no
C3 C4 C5 113.8(4) yes
C3 C4 H41 108.7 no
C5 C4 H41 108.5 no
C3 C4 H42 107.1 no
C5 C4 H42 108.9 no
H41 C4 H42 109.7 no
C4 C5 C6 113.4(3) yes
C4 C5 H51 108.8 no
C6 C5 H51 108.1 no
C4 C5 H52 109.2 no
C6 C5 H52 108.4 no
H51 C5 H52 109.0 no
C5 C6 C7 113.9(3) yes
C5 C6 H61 108.1 no
C7 C6 H61 108.8 no
C5 C6 H62 108.4 no
C7 C6 H62 109.2 no
H61 C6 H62 108.3 no
C6 C7 C8 113.6(3) yes
C6 C7 H71 108.5 no
C8 C7 H71 107.4 no
C6 C7 H72 108.3 no
C8 C7 H72 109.3 no
H71 C7 H72 109.7 no
C7 C8 N9 111.6(3) yes
C7 C8 H81 109.6 no
N9 C8 H81 108.8 no
C7 C8 H82 108.0 no
N9 C8 H82 109.4 no
H81 C8 H82 109.5 no
C8 N9 N10 117.8(3) yes
C8 N9 C13 128.7(3) yes
N10 N9 C13 113.4(3) yes
N9 N10 N11 103.9(3) yes
N10 N11 C12 113.1(3) yes
N10 N11 C14 118.5(3) yes
C12 N11 C14 128.4(3) yes
N11 C12 C13 104.2(3) yes
N11 C12 C17 123.5(3) yes
C13 C12 C17 132.3(3) yes
C12 C13 N9 105.5(3) yes
C12 C13 I15 129.4(2) yes
N9 C13 I15 125.1(2) yes
N11 C14 H143 108.3 no
N11 C14 H142 109.7 no
H143 C14 H142 110.2 no
N11 C14 H141 107.9 no
H143 C14 H141 109.9 no
H142 C14 H141 110.7 no
C13 I15 Br16 177.74(9) yes
C12 C17 C18 121.2(3) yes
C12 C17 C22 119.1(3) yes
C18 C17 C22 119.6(3) yes
C17 C18 C19 119.7(3) yes
C17 C18 H181 120.0 no
C19 C18 H181 120.3 no
C18 C19 C20 121.6(3) yes
C18 C19 H191 118.9 no
C20 C19 H191 119.5 no
C19 C20 C21 118.0(3) yes
C19 C20 C23 119.4(3) yes
C21 C20 C23 122.6(3) yes
C20 C21 C22 121.1(3) yes
C20 C21 H211 119.6 no
C22 C21 H211 119.3 no
C21 C22 C17 119.9(3) yes
C21 C22 H221 120.5 no
C17 C22 H221 119.7 no
C20 C23 C24 108.5(3) yes
C20 C23 C25 112.0(3) yes
C24 C23 C25 108.6(4) yes
C20 C23 C26 109.8(3) yes
C24 C23 C26 110.2(4) yes
C25 C23 C26 107.8(4) yes
C23 C24 H241 110.2 no
C23 C24 H242 109.3 no
H241 C24 H242 108.6 no
C23 C24 H243 111.3 no
H241 C24 H243 108.9 no
H242 C24 H243 108.4 no
C23 C25 H251 108.7 no
C23 C25 H252 110.1 no
H251 C25 H252 109.4 no
C23 C25 H253 110.0 no
H251 C25 H253 109.1 no
H252 C25 H253 109.6 no
C23 C26 H261 108.9 no
C23 C26 H262 109.2 no
H261 C26 H262 109.6 no
C23 C26 H263 109.4 no
H261 C26 H263 109.7 no
H262 C26 H263 110.0 no

loop_
_geom_bond_atom_site_label_1
_geom_bond_atom_site_label_2
_geom_bond_distance
_geom_bond_publ_flag
C1 C2 1.503(8) yes
C1 H11 0.964 no
C1 H12 0.965 no
C1 H13 0.968 no
C2 C3 1.518(7) yes
C2 H21 0.971 no
C2 H22 0.972 no
C3 C4 1.534(6) yes
C3 H31 0.970 no
C3 H32 0.972 no
C4 C5 1.517(6) yes
C4 H41 0.973 no
C4 H42 0.975 no
C5 C6 1.514(5) yes
C5 H51 0.970 no
C5 H52 0.967 no
C6 C7 1.518(5) yes
C6 H61 0.973 no
C6 H62 0.978 no
C7 C8 1.520(6) yes
C7 H71 0.969 no
C7 H72 0.973 no
C8 N9 1.475(4) yes
C8 H81 0.974 no
C8 H82 0.968 no
N9 N10 1.320(4) yes
N9 C13 1.352(4) yes
N10 N11 1.316(4) yes
N11 C12 1.377(4) yes
N11 C14 1.464(4) yes
C12 C13 1.377(4) yes
C12 C17 1.458(4) yes
C13 I15 2.098(3) yes
C14 H143 0.966 no
C14 H142 0.969 no
C14 H141 0.960 no
I15 Br16 3.0927(4) yes
C17 C18 1.390(5) yes
C17 C22 1.388(5) yes
C18 C19 1.388(5) yes
C18 H181 0.935 no
C19 C20 1.394(5) yes
C19 H191 0.926 no
C20 C21 1.387(5) yes
C20 C23 1.536(5) yes
C21 C22 1.401(5) yes
C21 H211 0.935 no
C22 H221 0.950 no
C23 C24 1.530(6) yes
C23 C25 1.540(6) yes
C23 C26 1.537(6) yes
C24 H241 0.966 no
C24 H242 0.959 no
C24 H243 0.958 no
C25 H251 0.961 no
C25 H252 0.975 no
C25 H253 0.962 no
C26 H261 0.962 no
C26 H262 0.955 no
C26 H263 0.963 no
